data_4004070
loop_
_publ_author_name
'Ma, Chuang'
'Gao, Lili'
'Xu, Zhuo'
'Li, Xiaotong'
'Song, Xin'
'Liu, Yucheng'
'Yang, Tinghuan'
'Li, Haojin'
'Du, Yachao'
'Zhao, Guangtao'
'Liu, Xinmei'
'Kanatzidis, Mercouri G.'
'Liu, Shengzhong Frank'
'Zhao, Kui'

_publ_section_title
;
 Centimeter-Sized 2D Perovskitoid Single Crystals for Efficient X-ray
 Photoresponsivity
;
_journal_issue 4
_journal_name_full 'Chemistry of Materials'
_journal_page_first 1699
_journal_page_last 1709
_journal_paper_doi 10.1021/acs.chemmater.1c03832
_journal_volume 34
_journal_year 2022
_chemical_formula_moiety 'Cl4 Pb, C6 H9 N3'
_chemical_formula_sum 'C6 H9 Cl4 N3 Pb'
_chemical_formula_weight 472.15
_space_group_crystal_system triclinic
_space_group_IT_number 2
_space_group_name_Hall '-P 1'
_space_group_name_H-M_alt 'P -1'
_atom_sites_solution_hydrogens geom
_atom_sites_solution_primary dual
_audit_creation_date 2020-10-19
_audit_creation_method
;
Olex2 1.3
(compiled 2020.07.31 svn.rc2a77460 for OlexSys, GUI svn.r6145)
;
_cell_angle_alpha 105.050(5)
_cell_angle_beta 96.330(5)
_cell_angle_gamma 115.707(5)
_cell_formula_units_Z 2
_cell_length_a 8.7977(16)
_cell_length_b 8.8461(16)
_cell_length_c 9.5142(17)
_cell_measurement_reflns_used 7169
_cell_measurement_temperature 190(2)
_cell_measurement_theta_max 53.80
_cell_measurement_theta_min 4.33
_cell_volume 622.8(2)
_computing_cell_refinement 'Bruker SAINT'
_computing_data_collection 'Bruker APEX2'
_computing_data_reduction 'Bruker SAINT'
_computing_molecular_graphics 'Olex2 1.3 (Dolomanov et al., 2009)'
_computing_publication_material 'Olex2 1.3 (Dolomanov et al., 2009)'
_computing_structure_refinement 'SHELXL 2018/3 (Sheldrick, 2015)'
_computing_structure_solution 'SHELXT 2014/5 (Sheldrick, 2014)'
_diffrn_ambient_temperature 189.99
_diffrn_measured_fraction_theta_full 0.988
_diffrn_measured_fraction_theta_max 0.987
_diffrn_measurement_device_type 'Bruker D8 VENTURE'
_diffrn_measurement_method '\f and \w scans'
_diffrn_radiation_type GaK\a
_diffrn_radiation_wavelength 1.34139
_diffrn_reflns_av_R_equivalents 0.0544
_diffrn_reflns_av_unetI/netI 0.0587
_diffrn_reflns_Laue_measured_fraction_full 0.988
_diffrn_reflns_Laue_measured_fraction_max 0.987
_diffrn_reflns_limit_h_max 10
_diffrn_reflns_limit_h_min -10
_diffrn_reflns_limit_k_max 9
_diffrn_reflns_limit_k_min -10
_diffrn_reflns_limit_l_max 11
_diffrn_reflns_limit_l_min -11
_diffrn_reflns_number 6312
_diffrn_reflns_point_group_measured_fraction_full 0.988
_diffrn_reflns_point_group_measured_fraction_max 0.987
_diffrn_reflns_theta_full 53.594
_diffrn_reflns_theta_max 53.801
_diffrn_reflns_theta_min 4.331
_exptl_absorpt_coefficient_mu 23.442
_exptl_absorpt_correction_type none
_exptl_crystal_density_diffrn 2.518
_exptl_crystal_description block
_exptl_crystal_F_000 432
_exptl_crystal_size_max 0.2
_exptl_crystal_size_mid 0.18
_exptl_crystal_size_min 0.16
_refine_diff_density_max 6.286
_refine_diff_density_min -6.357
_refine_diff_density_rms 0.548
_refine_ls_extinction_coef 0.0150(14)
_refine_ls_extinction_expression Fc^*^=kFc[1+0.001xFc^2^\l^3^/sin(2\q)]^-1/4^
_refine_ls_extinction_method 'SHELXL-2018/3 (Sheldrick 2018)'
_refine_ls_goodness_of_fit_ref 1.128
_refine_ls_hydrogen_treatment constr
_refine_ls_matrix_type full
_refine_ls_number_parameters 131
_refine_ls_number_reflns 2259
_refine_ls_number_restraints 72
_refine_ls_restrained_S_all 1.113
_refine_ls_R_factor_all 0.0758
_refine_ls_R_factor_gt 0.0751
_refine_ls_shift/su_max 0.000
_refine_ls_shift/su_mean 0.000
_refine_ls_structure_factor_coef Fsqd
_refine_ls_weighting_details 'w=1/[\s^2^(Fo^2^)+(0.1619P)^2^+2.5206P] where P=(Fo^2^+2Fc^2^)/3'
_refine_ls_weighting_scheme calc
_refine_ls_wR_factor_gt 0.2028
_refine_ls_wR_factor_ref 0.2048
_reflns_Friedel_coverage 0.000
_reflns_number_gt 2210
_reflns_number_total 2259
_reflns_threshold_expression 'I > 2\s(I)'
_cod_data_source_file cm1c03832_si_002.cif
_cod_data_source_block a_a
_cod_database_code 4004070
_shelx_shelxl_version_number 2018/3
_shelx_space_group_comment
;
The symmetry employed for this shelxl refinement is uniquely defined
by the following loop, which should always be used as a source of
symmetry information in preference to the above space-group names.
They are only intended as comments.
;
_shelx_estimated_absorpt_t_max 0.117
_shelx_estimated_absorpt_t_min 0.089
_olex2_refinement_description
;
1. Fixed Uiso
 At 1.2 times of:
  All C(H) groups, All N(H) groups, All N(H,H) groups
2. Uiso/Uaniso restraints and constraints
Uanis(C5) \\sim Ueq, Uanis(C4) \\sim Ueq: with sigma of 0.005 and sigma for
terminal atoms of 0.01
3. Rigid body (RIGU) restrains
 N1, N2, N3, C1, C2, C3, C4, C5, C6
 with sigma for 1-2 distances of 0.001 and sigma for 1-3 distances of 0.001
4.a Aromatic/amide H refined with riding coordinates:
 N3(H3), C1(H1), C2(H2), C3(H3A), C5(H5)
4.b X=CH2 refined with riding coordinates:
 N1(H1A,H1B), N2(H2A,H2B)
;
_olex2_submission_special_instructions 'No special instructions were received'

loop_
_space_group_symop_operation_xyz
'x, y, z'
'-x, -y, -z'

loop_
_atom_site_label
_atom_site_type_symbol
_atom_site_fract_x
_atom_site_fract_y
_atom_site_fract_z
_atom_site_U_iso_or_equiv
_atom_site_adp_type
_atom_site_occupancy
_atom_site_site_symmetry_order
_atom_site_calc_flag
_atom_site_refinement_flags_posn
_atom_site_refinement_flags_adp
_atom_site_refinement_flags_occupancy
_atom_site_disorder_assembly
_atom_site_disorder_group
Pb1 Pb 0.76551(5) 0.64810(5) 0.49156(4) 0.0184(4) Uani 1 1 d . . . . .
Cl1 Cl 0.4708(5) 0.7027(5) 0.5032(4) 0.0232(7) Uani 1 1 d . . . . .
Cl2 Cl 0.9093(5) 0.7907(5) 0.8285(4) 0.0266(8) Uani 1 1 d . . . . .
Cl3 Cl 0.6480(5) 0.4889(5) 0.1802(4) 0.0270(8) Uani 1 1 d . . . . .
Cl5 Cl 1.000000 0.500000 0.500000 0.0292(10) Uani 1 2 d S . P . .
Cl6 Cl 1.000000 1.000000 0.500000 0.0479(19) Uani 1 2 d S . P . .
N1 N 0.7096(14) 1.1227(15) 0.2567(14) 0.033(3) Uani 1 1 d . . . . .
H1A H 0.819521 1.185518 0.257477 0.040 Uiso 1 1 calc R U . . .
H1B H 0.661136 1.172151 0.315661 0.040 Uiso 1 1 calc R U . . .
N2 N 0.6779(14) 0.8754(14) 0.0797(12) 0.025(2) Uani 1 1 d . . . . .
H2A H 0.787189 0.932300 0.076317 0.030 Uiso 1 1 calc R U . . .
H2B H 0.610862 0.762922 0.022031 0.030 Uiso 1 1 calc R U . . .
N3 N 0.2014(13) 0.5891(13) 0.1730(11) 0.0198(17) Uani 1 1 d . . . . .
H3 H 0.160991 0.477904 0.169881 0.024 Uiso 1 1 calc R U . . .
C1 C 0.095(2) 0.661(2) 0.1854(15) 0.023(2) Uani 1 1 d . . . . .
H1 H -0.021759 0.591400 0.189000 0.027 Uiso 1 1 calc R U . . .
C2 C 0.1538(18) 0.8311(19) 0.1928(15) 0.024(2) Uani 1 1 d . . . . .
H2 H 0.078701 0.882373 0.201776 0.029 Uiso 1 1 calc R U . . .
C3 C 0.3226(16) 0.9316(17) 0.1876(13) 0.0218(19) Uani 1 1 d . . . . .
H3A H 0.364880 1.052634 0.194411 0.026 Uiso 1 1 calc R U . . .
C4 C 0.4313(15) 0.8541(15) 0.1721(12) 0.0184(17) Uani 1 1 d . U . . .
C5 C 0.3654(15) 0.6778(15) 0.1650(13) 0.0202(18) Uani 1 1 d . U . . .
H5 H 0.435979 0.621224 0.154627 0.024 Uiso 1 1 calc R U . . .
C6 C 0.617(2) 0.955(2) 0.1671(17) 0.022(2) Uani 1 1 d . . . . .

loop_
_atom_site_aniso_label
_atom_site_aniso_U_11
_atom_site_aniso_U_22
_atom_site_aniso_U_33
_atom_site_aniso_U_23
_atom_site_aniso_U_13
_atom_site_aniso_U_12
Pb1 0.0190(5) 0.0181(5) 0.0117(5) -0.0001(3) -0.0001(3) 0.0073(3)
Cl1 0.0265(18) 0.0245(18) 0.0179(16) 0.0029(14) 0.0028(13) 0.0149(15)
Cl2 0.0307(18) 0.0243(16) 0.0190(16) 0.0031(12) 0.0062(13) 0.0107(14)
Cl3 0.0290(17) 0.0352(19) 0.0123(15) 0.0005(13) 0.0001(12) 0.0172(14)
Cl5 0.020(2) 0.028(2) 0.027(2) -0.0065(18) -0.0039(16) 0.0125(18)
Cl6 0.068(5) 0.025(3) 0.042(4) 0.012(3) 0.029(3) 0.012(3)
N1 0.019(4) 0.023(3) 0.038(5) -0.007(3) -0.003(4) 0.005(3)
N2 0.025(5) 0.021(4) 0.022(5) 0.004(3) 0.006(4) 0.008(4)
N3 0.021(3) 0.016(3) 0.011(4) -0.003(3) 0.001(3) 0.004(2)
C1 0.027(4) 0.027(4) 0.009(6) 0.000(4) 0.002(4) 0.013(3)
C2 0.025(3) 0.028(4) 0.016(6) 0.002(4) 0.000(4) 0.015(3)
C3 0.026(3) 0.023(4) 0.013(5) 0.001(4) -0.001(3) 0.013(3)
C4 0.019(3) 0.018(3) 0.013(4) 0.003(2) -0.001(2) 0.007(2)
C5 0.021(3) 0.018(3) 0.016(4) 0.003(3) 0.001(3) 0.007(2)
C6 0.020(3) 0.019(3) 0.019(5) 0.001(3) 0.001(3) 0.005(2)

loop_
_atom_type_symbol
_atom_type_description
_atom_type_scat_dispersion_real
_atom_type_scat_dispersion_imag
_atom_type_scat_source
C C 0.0148 0.0070 'International Tables Vol C Tables 4.2.6.8 and 6.1.1.4'
H H 0.0000 0.0000 'International Tables Vol C Tables 4.2.6.8 and 6.1.1.4'
Cl Cl 0.3294 0.5404 'International Tables Vol C Tables 4.2.6.8 and 6.1.1.4'
N N 0.0253 0.0136 'International Tables Vol C Tables 4.2.6.8 and 6.1.1.4'
Pb Pb -4.2614 7.2057 'International Tables Vol C Tables 4.2.6.8 and 6.1.1.4'

loop_
_geom_angle_atom_site_label_1
_geom_angle_atom_site_label_2
_geom_angle_atom_site_label_3
_geom_angle
_geom_angle_site_symmetry_1
_geom_angle_site_symmetry_3
_geom_angle_publ_flag
Cl1 Pb1 Cl1 83.30(10) . 2_666 ?
Cl1 Pb1 Cl2 91.63(10) 2_666 . ?
Cl1 Pb1 Cl2 94.67(10) . . ?
Cl1 Pb1 Cl5 162.93(8) . . ?
Cl1 Pb1 Cl6 96.13(8) . . ?
Cl3 Pb1 Cl1 90.85(10) . . ?
Cl3 Pb1 Cl1 85.25(11) . 2_666 ?
Cl3 Pb1 Cl2 173.32(10) . . ?
Cl3 Pb1 Cl5 91.07(7) . . ?
Cl3 Pb1 Cl6 97.15(8) . . ?
Cl5 Pb1 Cl1 79.95(7) . 2_666 ?
Cl5 Pb1 Cl2 82.56(7) . . ?
Cl6 Pb1 Cl1 177.54(7) . 2_666 ?
Cl6 Pb1 Cl2 86.03(7) . . ?
Cl6 Pb1 Cl5 100.463(18) . . ?
Pb1 Cl1 Pb1 96.70(10) . 2_666 ?
Pb1 Cl5 Pb1 180.0 . 2_766 ?
Pb1 Cl6 Pb1 180.0 2_776 . ?
H1A N1 H1B 120.0 . . ?
C6 N1 H1A 120.0 . . ?
C6 N1 H1B 120.0 . . ?
H2A N2 H2B 120.0 . . ?
C6 N2 H2A 120.0 . . ?
C6 N2 H2B 120.0 . . ?
C1 N3 H3 118.3 . . ?
C5 N3 H3 118.3 . . ?
C5 N3 C1 123.3(11) . . ?
N3 C1 H1 120.2 . . ?
N3 C1 C2 119.6(13) . . ?
C2 C1 H1 120.2 . . ?
C1 C2 H2 119.9 . . ?
C1 C2 C3 120.2(13) . . ?
C3 C2 H2 119.9 . . ?
C2 C3 H3A 120.3 . . ?
C2 C3 C4 119.5(12) . . ?
C4 C3 H3A 120.3 . . ?
C3 C4 C6 122.9(11) . . ?
C5 C4 C3 118.5(11) . . ?
C5 C4 C6 118.6(11) . . ?
N3 C5 C4 118.8(11) . . ?
N3 C5 H5 120.6 . . ?
C4 C5 H5 120.6 . . ?
N1 C6 C4 117.5(13) . . ?
N2 C6 N1 123.5(14) . . ?
N2 C6 C4 119.0(13) . . ?

loop_
_geom_bond_atom_site_label_1
_geom_bond_atom_site_label_2
_geom_bond_distance
_geom_bond_site_symmetry_2
_geom_bond_publ_flag
Pb1 Cl1 2.844(3) . ?
Pb1 Cl1 2.909(4) 2_666 ?
Pb1 Cl2 3.015(3) . ?
Pb1 Cl3 2.779(3) . ?
Pb1 Cl5 2.8882(5) . ?
Pb1 Cl6 2.8662(6) . ?
N1 H1A 0.8800 . ?
N1 H1B 0.8800 . ?
N1 C6 1.318(19) . ?
N2 H2A 0.8800 . ?
N2 H2B 0.8800 . ?
N2 C6 1.260(19) . ?
N3 H3 0.8800 . ?
N3 C1 1.339(18) . ?
N3 C5 1.333(16) . ?
C1 H1 0.9500 . ?
C1 C2 1.34(2) . ?
C2 H2 0.9500 . ?
C2 C3 1.375(19) . ?
C3 H3A 0.9500 . ?
C3 C4 1.397(17) . ?
C4 C5 1.388(16) . ?
C4 C6 1.500(19) . ?
C5 H5 0.9500 . ?

loop_
_geom_torsion_atom_site_label_1
_geom_torsion_atom_site_label_2
_geom_torsion_atom_site_label_3
_geom_torsion_atom_site_label_4
_geom_torsion
_geom_torsion_site_symmetry_1
_geom_torsion_site_symmetry_2
_geom_torsion_site_symmetry_3
_geom_torsion_site_symmetry_4
_geom_torsion_publ_flag
N3 C1 C2 C3 0(2) . . . . ?
C1 N3 C5 C4 1.0(18) . . . . ?
C1 C2 C3 C4 1(2) . . . . ?
C2 C3 C4 C5 -1.1(17) . . . . ?
C2 C3 C4 C6 -179.3(12) . . . . ?
C3 C4 C5 N3 0.1(16) . . . . ?
C3 C4 C6 N1 38.5(19) . . . . ?
C3 C4 C6 N2 -142.2(14) . . . . ?
C5 N3 C1 C2 -1.1(19) . . . . ?
C5 C4 C6 N1 -139.7(14) . . . . ?
C5 C4 C6 N2 39.6(19) . . . . ?
C6 C4 C5 N3 178.4(11) . . . . ?
